data_2001710
loop_
_publ_author_name
'Elmali, A.'
'Elerman, Y.'
'Svoboda, I.'
'Fuess, H.'

_publ_section_title
;Structure of
 bis[chloro{1-[(4-chloro-2-hydroxyphenyl)iminomethyl]naphthalen-2-olato-<i>O</i>,<i>O</i>',<i>N</i>}iron(III)]
;
_journal_issue 5
_journal_name_full 'Acta Crystallographica Section C'
_journal_page_first 965
_journal_page_last 967
_journal_paper_doi 10.1107/S0108270192012228
_journal_volume 49
_journal_year 1993
_chemical_formula_moiety 'C34 H20 Cl4 Fe2 N2 O4'
_chemical_formula_structural '[Fe2 Cl2 (C17 H10 Cl1 N1 O2)2]'
_chemical_formula_sum 'C34 H20 Cl4 Fe2 N2 O4'
_chemical_formula_weight 774.05
_chemical_name_systematic
;
dichlorobis-\m-{1-[4-chloro-(2-oxido-1:2\k^2^O')-phenyliminomethyl]naphalen-
2-olato}-1\k^2^N,O;2\k^2^N,O-diiron(III)
;
_space_group_IT_number 14
_symmetry_cell_setting monoclinic
_symmetry_space_group_name_Hall '-P 2ybc'
_symmetry_space_group_name_H-M 'P 1 21/c 1'
_cell_angle_alpha 90
_cell_angle_beta 125.060(10)
_cell_angle_gamma 90
_cell_formula_units_Z 2
_cell_length_a 7.9600(10)
_cell_length_b 20.467(2)
_cell_length_c 11.5650(10)
_cell_measurement_reflns_used 25
_cell_measurement_temperature 301
_cell_measurement_theta_max 11.26
_cell_measurement_theta_min 1.98
_cell_volume 1542.3(3)
_computing_cell_refinement ' Enraf-Nonius Structure Determination Package'
_computing_data_collection 'Enraf-Nonius Structure Determination Package (Frenz, 1985)'
_computing_data_reduction ' Enraf-Nonius Structure Determination Package'
_computing_structure_refinement 'Shelx76 (Sheldrick, 1976)'
_computing_structure_solution 'Shelxs86 (Sheldrick, 1986)'
_diffrn_ambient_temperature 301
_diffrn_measurement_device 'Enraf-Nonius CAD-4 diffractometer'
_diffrn_measurement_method \w-2\q
_diffrn_radiation_monochromator graphite
_diffrn_radiation_source 'X-ray tube'
_diffrn_radiation_type MoK\a
_diffrn_radiation_wavelength 0.71069
_diffrn_reflns_av_R_equivalents 0.058
_diffrn_reflns_limit_h_max 8
_diffrn_reflns_limit_h_min -8
_diffrn_reflns_limit_k_max 22
_diffrn_reflns_limit_k_min 0
_diffrn_reflns_limit_l_max 12
_diffrn_reflns_limit_l_min -12
_diffrn_reflns_number 2973
_diffrn_reflns_theta_max 23
_diffrn_reflns_theta_min 1
_diffrn_standards_decay_% 2
_diffrn_standards_interval_time 120
_diffrn_standards_number 3
_exptl_absorpt_coefficient_mu 1.332
_exptl_absorpt_correction_T_max 0.999
_exptl_absorpt_correction_T_min 0.683
_exptl_absorpt_correction_type empirical
_exptl_crystal_colour 'dark brown'
_exptl_crystal_density_diffrn 1.666
_exptl_crystal_description prism
_exptl_crystal_F_000 779.96
_exptl_crystal_size_max 0.2
_exptl_crystal_size_mid 0.1
_exptl_crystal_size_min 0.025
_refine_diff_density_max 0.54
_refine_diff_density_min -0.62
_refine_ls_abs_structure_Flack 0
_refine_ls_extinction_method ' none'
_refine_ls_matrix_type full
_refine_ls_number_constraints 0
_refine_ls_number_parameters 124
_refine_ls_number_reflns 869
_refine_ls_number_restraints 0
_refine_ls_restrained_S_obs 1.375
_refine_ls_R_factor_obs 0.0685
_refine_ls_shift/esd_max 0.03
_refine_ls_structure_factor_coef F
_refine_ls_weighting_details 'w = 2.6866/[\s^2^(F)+0.0F^2^]'
_refine_ls_weighting_scheme calc
_refine_ls_wR_factor_obs 0.0489
_reflns_number_observed 869
_reflns_number_total 1620
_reflns_observed_criterion F<4.0\s(F)
_cod_data_source_file sh1022.cif
_cod_data_source_block DAT219
_cod_depositor_comments
;
 Changing the value of the _atom_site_type_symbol data
 item for hydrogen atoms from '?' to 'H'.

 Antanas Vaitkus,
 2017-01-15

The following automatic conversions were performed:

'_refine_ls_weighting_scheme' value '2.6866/[\s^2^(F)+0.0F^2^]' was
changed to 'calc'. New tag '_refine_ls_weighting_details' was
created. The value of the new tag was set to 'w =
2.6866/[\s^2^(F)+0.0F^2^]'.

Automatic conversion script
Id: cif_fix_values 3143 2015-03-26 13:38:13Z robertas 
;
_cod_original_cell_volume 1542.3(4)
_cod_original_sg_symbol_H-M 'P 21/c'
_cod_database_code 2001710

loop_
_symmetry_equiv_pos_as_xyz
+x,+y,+z
-x,y+1/2,-z+1/2
-x,-y,-z
x,-y+1/2,z+1/2

loop_
_atom_site_aniso_label
_atom_site_aniso_U_11
_atom_site_aniso_U_22
_atom_site_aniso_U_33
_atom_site_aniso_U_12
_atom_site_aniso_U_13
_atom_site_aniso_U_23
_atom_site_aniso_type_symbol
Fe 0.057(2) 0.0240(10) 0.0290(10) -0.0010(10) 0.0210(10) 0.003(2) Fe
Cl(1) 0.072(4) 0.051(3) 0.050(2) 0.000(2) 0.030(3) -0.017(3) Cl
N 0.020(9) 0.037(7) 0.022(6) -0.004(5) 0.009(6) -0.006(7) N
C(1) 0.029(4) ? ? ? ? ? C
C(2) 0.025(4) ? ? ? ? ? C
C(3) 0.034(4) ? ? ? ? ? C
C(4) 0.035(3) ? ? ? ? ? C
C(5) 0.044(4) ? ? ? ? ? C
C(6) 0.043(4) ? ? ? ? ? C
C(7) 0.048(4) ? ? ? ? ? C
C(8) 0.040(4) ? ? ? ? ? C
C(9) 0.050(5) ? ? ? ? ? C
C(10) 0.046(4) ? ? ? ? ? C
C(11) 0.041(4) ? ? ? ? ? C
O(1) 0.061(9) 0.047(7) 0.039(5) -0.004(5) 0.033(6) -0.012(6) O
O(2) 0.067(8) 0.021(5) 0.034(5) 0.000(5) 0.025(5) 0.016(7) O
C(12) 0.026(3) ? ? ? ? ? C
C(13) 0.042(4) ? ? ? ? ? C
C(14) 0.039(4) ? ? ? ? ? C
C(15) 0.035(4) ? ? ? ? ? C
Cl(2) 0.096(5) 0.038(2) 0.055(2) 0.021(2) 0.034(3) 0.030(3) Cl
C(16) 0.028(4) ? ? ? ? ? C
C(17) 0.025(4) ? ? ? ? ? C

loop_
_atom_site_label
_atom_site_fract_x
_atom_site_fract_y
_atom_site_fract_z
_atom_site_U_iso_or_equiv
_atom_site_thermal_displace_type
_atom_site_calc_flag
_atom_site_calc_attached_atom
_atom_site_type_symbol
Fe 0.0899(4) 0.54390(10) 0.6373(2) 0.0370(10) Uani ? ? Fe
Cl(1) 0.3547(7) 0.6042(2) 0.6915(4) 0.058(2) Uani ? ? Cl
N 0.1978(17) 0.4872(5) 0.8137(10) 0.027(6) Uani ? ? N
C(1) 0.209(2) 0.5048(6) 0.9230(13) 0.029(4) Uiso ? ? C
C(2) 0.125(2) 0.5626(5) 0.9372(11) 0.025(4) Uiso ? ? C
C(3) 0.163(2) 0.5776(6) 1.0707(12) 0.034(4) Uiso ? ? C
C(4) 0.285(2) 0.5424(7) 1.1939(11) 0.035(3) Uiso ? ? C
C(5) 0.320(2) 0.5605(6) 1.3208(12) 0.044(4) Uiso ? ? C
C(6) 0.232(2) 0.6165(6) 1.3309(13) 0.043(4) Uiso ? ? C
C(7) 0.112(2) 0.6527(7) 1.2138(13) 0.048(4) Uiso ? ? C
C(8) 0.071(2) 0.6369(6) 1.0825(13) 0.040(4) Uiso ? ? C
C(9) -0.058(2) 0.6734(6) 0.9601(13) 0.050(5) Uiso ? ? C
C(10) -0.103(2) 0.6580(6) 0.8320(13) 0.046(4) Uiso ? ? C
C(11) -0.008(2) 0.6006(7) 0.8200(13) 0.041(4) Uiso ? ? C
O(1) -0.0614(14) 0.5897(4) 0.6903(8) 0.049(6) Uani ? ? O
O(2) 0.1146(14) 0.4552(4) 0.5668(7) 0.041(5) Uani ? ? O
C(12) 0.226(2) 0.4107(6) 0.6708(12) 0.026(3) Uiso ? ? C
C(13) 0.288(2) 0.3524(6) 0.6432(13) 0.042(4) Uiso ? ? C
C(14) 0.399(2) 0.3082(6) 0.7560(13) 0.039(4) Uiso ? ? C
C(15) 0.442(2) 0.3211(6) 0.8863(13) 0.035(4) Uiso ? ? C
Cl(2) 0.5672(8) 0.2641(2) 1.0188(4) 0.063(2) Uani ? ? Cl
C(16) 0.381(2) 0.3800(6) 0.9122(12) 0.028(4) Uiso ? ? C
C(17) 0.272(2) 0.4240(6) 0.8029(12) 0.025(4) Uiso ? ? C
H(1) 0.276(2) 0.4750(10) 1.0030(10) 0.048(12) Uiso ? ? H
H(4) 0.353(2) 0.5030(10) 1.1910(10) 0.048(12) Uiso ? ? H
H(5) 0.406(2) 0.5340(10) 1.4050(10) 0.048(12) Uiso ? ? H
H(6) 0.257(2) 0.6300(10) 1.4210(10) 0.048(12) Uiso ? ? H
H(7) 0.049(2) 0.6920(10) 1.2210(10) 0.048(12) Uiso ? ? H
H(9) -0.117(2) 0.7140(10) 0.9680(10) 0.048(12) Uiso ? ? H
H(10) -0.201(2) 0.6840(10) 0.7490(10) 0.048(12) Uiso ? ? H
H(13) 0.256(2) 0.3430(10) 0.5490(10) 0.048(12) Uiso ? ? H
H(14) 0.446(2) 0.2670(10) 0.7410(10) 0.048(12) Uiso ? ? H
H(16) 0.417(2) 0.3900(10) 1.0070(10) 0.048(12) Uiso ? ? H

loop_
_atom_type_symbol
_atom_type_description
_atom_type_scat_dispersion_real
_atom_type_scat_dispersion_imag
_atom_type_scat_source
C ? 0.002 0.002 'International Tables Vol IV Table 2.3.1'
H ? 0 0 'International Tables Vol IV Table 2.3.1'
N ? 0.004 0.003 'International Tables Vol IV Table 2.3.1'
O ? 0.008 0.006 'International Tables Vol IV Table 2.3.1'
Cl ? 0.132 0.159 'International Tables Vol IV Table 2.3.1'
Fe ? 0.301 0.845 'International Tables Vol IV Table 2.3.1'

loop_
_geom_angle_atom_site_label_1
_geom_angle_atom_site_label_2
_geom_angle_atom_site_label_3
_geom_angle_site_symmetry_1
_geom_angle_site_symmetry_2
_geom_angle_site_symmetry_3
_geom_angle
_geom_angle_publ_flag
Fe O(2) Fe(A) . . . 105.64(3) yes
N Fe Cl(1) . . . 104.4(3) yes
O(1) Fe Cl(1) . . . 108.4(3) yes
O(1) Fe N . . . 86.5(4) yes
O(2) Fe Cl(1) . . . 108.4(3) yes
Cl(1) Fe O(2A) . . . 109.64(3) yes
O(2) Fe N . . . 79.2(3) yes
N(1) Fe O(2A) . . . 141.94(3) yes
O(2) Fe O(1) . . . 142.8(4) yes
O(1) Fe O(2A) . . . 98.28(4) yes

loop_
_geom_bond_atom_site_label_1
_geom_bond_atom_site_label_2
_geom_bond_site_symmetry_1
_geom_bond_site_symmetry_2
_geom_bond_distance
_geom_bond_publ_flag
Fe Cl(1) . . 2.200(5) yes
Fe N . . 2.058(9) yes
Fe O(1) . . 1.884(9) yes
Fe O(2) . . 2.047(8) yes
Fe O(2A) . . 1.951(8) yes

loop_
_geom_contact_atom_site_label_1
_geom_contact_atom_site_label_2
_geom_contact_distance
_geom_contact_site_symmetry_1
_geom_contact_site_symmetry_2
_geom_contact_publ_flag
? ? ? ? ? ?

loop_
_geom_torsion_atom_site_label_1
_geom_torsion_atom_site_label_2
_geom_torsion_atom_site_label_3
_geom_torsion_atom_site_label_4
_geom_torsion_site_symmetry_1
_geom_torsion_site_symmetry_2
_geom_torsion_site_symmetry_3
_geom_torsion_site_symmetry_4
_geom_torsion
_geom_torsion_publ_flag
? ? ? ? ? ? ? ? ? ?
